data_7237505
loop_
_publ_author_name
'Ekbote, Anupama'
'Mobin, Shaikh M.'
'Misra, Rajneesh'

_publ_section_title
;
 Structure--property relationship in multi-stimuli responsive
 D--A--A&#x2032; benzothiazole functionalized isomers
;
_journal_issue 40
_journal_name_full 'Journal of Materials Chemistry C'
_journal_page_first 10888
_journal_paper_doi 10.1039/C8TC04310H
_journal_volume 6
_journal_year 2018
_chemical_formula_sum 'C45 H29 N3 S2'
_chemical_formula_weight 675.83
_space_group_crystal_system triclinic
_space_group_IT_number 2
_space_group_name_Hall '-P 1'
_space_group_name_H-M_alt 'P -1'
_atom_sites_solution_hydrogens geom
_audit_creation_method SHELXL-2014/7
_audit_update_record
;
2018-06-06 deposited with the CCDC.
2018-09-12 downloaded from the CCDC.
;
_cell_angle_alpha 88.016(2)
_cell_angle_beta 83.522(3)
_cell_angle_gamma 83.631(2)
_cell_formula_units_Z 2
_cell_length_a 7.6932(3)
_cell_length_b 9.9070(2)
_cell_length_c 22.3507(6)
_cell_measurement_reflns_used 7492
_cell_measurement_temperature 293(2)
_cell_measurement_theta_max 71.1500
_cell_measurement_theta_min 4.8760
_cell_volume 1681.75(9)
_computing_cell_refinement 'CrysAlis RED, Oxford Diffraction Ltd.,'
_computing_data_collection 'CrysAlis CCD, Oxford Diffraction Ltd.,'
_computing_data_reduction 'CrysAlis RED, Oxford Diffraction Ltd.,'
_computing_molecular_graphics Ortep3
_computing_publication_material Shelx97
_computing_structure_refinement 'SHELXL-2014/7 (Sheldrick, 2014)'
_computing_structure_solution 'SHELXS-97 (Sheldrick, 1997)'
_diffrn_ambient_temperature 293(2)
_diffrn_measured_fraction_theta_full 0.998
_diffrn_measured_fraction_theta_max 0.979
_diffrn_measurement_device_type 'OXFORD DIFFRACTION SUPER NOVA'
_diffrn_measurement_method \w/q-scan
_diffrn_radiation_monochromator graphite
_diffrn_radiation_source 'Micro-Focus (Cu) X-ray Source'
_diffrn_radiation_type CuK\a
_diffrn_radiation_wavelength 1.54184
_diffrn_reflns_av_R_equivalents 0.0207
_diffrn_reflns_av_unetI/netI 0.0185
_diffrn_reflns_Laue_measured_fraction_full 0.998
_diffrn_reflns_Laue_measured_fraction_max 0.979
_diffrn_reflns_limit_h_max 9
_diffrn_reflns_limit_h_min -9
_diffrn_reflns_limit_k_max 8
_diffrn_reflns_limit_k_min -12
_diffrn_reflns_limit_l_max 25
_diffrn_reflns_limit_l_min -27
_diffrn_reflns_number 10875
_diffrn_reflns_point_group_measured_fraction_full 0.998
_diffrn_reflns_point_group_measured_fraction_max 0.979
_diffrn_reflns_theta_full 67.684
_diffrn_reflns_theta_max 71.221
_diffrn_reflns_theta_min 3.982
_exptl_absorpt_coefficient_mu 1.727
_exptl_absorpt_correction_T_max 1.00000
_exptl_absorpt_correction_T_min 0.42833
_exptl_absorpt_correction_type multi-scan
_exptl_absorpt_process_details
;
CrysAlisPro, Agilent Technologies,
Version 1.171.37.35 (release 13-08-2014 CrysAlis171 .NET)
(compiled Aug 13 2014,18:06:01)
Empirical absorption correction using spherical harmonics,
 implemented in SCALE3 ABSPACK scaling algorithm.
;
_exptl_crystal_colour colourless
_exptl_crystal_density_diffrn 1.335
_exptl_crystal_density_method 'not measured'
_exptl_crystal_description block
_exptl_crystal_F_000 704
_exptl_crystal_size_max 0.230
_exptl_crystal_size_mid 0.180
_exptl_crystal_size_min 0.140
_refine_diff_density_max 0.229
_refine_diff_density_min -0.393
_refine_diff_density_rms 0.059
_refine_ls_extinction_method none
_refine_ls_goodness_of_fit_ref 1.043
_refine_ls_hydrogen_treatment constr
_refine_ls_matrix_type full
_refine_ls_number_parameters 451
_refine_ls_number_reflns 6398
_refine_ls_number_restraints 0
_refine_ls_restrained_S_all 1.043
_refine_ls_R_factor_all 0.0483
_refine_ls_R_factor_gt 0.0467
_refine_ls_shift/su_max 0.002
_refine_ls_shift/su_mean 0.000
_refine_ls_structure_factor_coef Fsqd
_refine_ls_weighting_details 'w=1/[\s^2^(Fo^2^)+(0.0912P)^2^+0.3016P] where P=(Fo^2^+2Fc^2^)/3'
_refine_ls_weighting_scheme calc
_refine_ls_wR_factor_gt 0.1336
_refine_ls_wR_factor_ref 0.1378
_reflns_Friedel_coverage 0.000
_reflns_number_gt 6084
_reflns_number_total 6398
_reflns_threshold_expression 'I > 2\s(I)'
_cod_data_source_file c8tc04310h2.cif
_cod_data_source_block RM211
_cod_database_code 7237505
_shelx_shelxl_version_number 2014/7
_shelx_space_group_comment
;
The symmetry employed for this shelxl refinement is uniquely defined
by the following loop, which should always be used as a source of
symmetry information in preference to the above space-group names.
They are only intended as comments.
;
_shelx_estimated_absorpt_t_min 0.692
_shelx_estimated_absorpt_t_max 0.794

loop_
_space_group_symop_operation_xyz
'x, y, z'
'-x, -y, -z'

loop_
_atom_site_label
_atom_site_type_symbol
_atom_site_fract_x
_atom_site_fract_y
_atom_site_fract_z
_atom_site_U_iso_or_equiv
_atom_site_adp_type
_atom_site_occupancy
_atom_site_site_symmetry_order
_atom_site_calc_flag
_atom_site_refinement_flags_posn
_atom_site_refinement_flags_adp
S1 S 0.17793(6) -0.48370(5) 0.22892(2) 0.05346(14) Uani 1 1 d . .
S2 S -0.03475(6) -0.94169(5) 0.60854(2) 0.06219(16) Uani 1 1 d . .
N1 N 0.14377(18) -0.53747(14) 0.29768(6) 0.0491(3) Uani 1 1 d . .
N2 N 0.33210(18) -0.38830(14) 0.23390(6) 0.0476(3) Uani 1 1 d . .
N3 N -0.28014(19) -0.89026(15) 0.53813(6) 0.0519(3) Uani 1 1 d . .
C1 C -0.2236(2) -1.02070(17) 0.62505(8) 0.0510(4) Uani 1 1 d . .
C2 C -0.2649(3) -1.1138(2) 0.67152(9) 0.0625(5) Uani 1 1 d . .
H2 H -0.1858 -1.1412 0.6993 0.075 Uiso 1 1 calc R U
C3 C -0.4246(3) -1.1635(2) 0.67511(9) 0.0639(5) Uani 1 1 d . .
H3 H -0.4553 -1.2247 0.7060 0.077 Uiso 1 1 calc R U
C4 C -0.5415(3) -1.1240(2) 0.63330(9) 0.0638(5) Uani 1 1 d . .
H4 H -0.6497 -1.1589 0.6367 0.077 Uiso 1 1 calc R U
C5 C -0.5010(2) -1.0343(2) 0.58686(9) 0.0603(4) Uani 1 1 d . .
H5 H -0.5797 -1.0098 0.5587 0.072 Uiso 1 1 calc R U
C6 C -0.3398(2) -0.98071(16) 0.58273(7) 0.0481(4) Uani 1 1 d . .
C7 C -0.1246(2) -0.86162(16) 0.54595(7) 0.0473(3) Uani 1 1 d . .
C8 C -0.0230(2) -0.76946(16) 0.50666(7) 0.0477(3) Uani 1 1 d . .
C9 C -0.0999(2) -0.69277(19) 0.46133(8) 0.0556(4) Uani 1 1 d . .
H9 H -0.2169 -0.6991 0.4561 0.067 Uiso 1 1 calc R U
C10 C -0.0039(2) -0.60748(19) 0.42409(8) 0.0551(4) Uani 1 1 d . .
H10 H -0.0576 -0.5568 0.3941 0.066 Uiso 1 1 calc R U
C11 C 0.1718(2) -0.59565(16) 0.43049(7) 0.0483(4) Uani 1 1 d . .
C12 C 0.2480(2) -0.67301(18) 0.47582(8) 0.0529(4) Uani 1 1 d . .
H12 H 0.3654 -0.6677 0.4808 0.063 Uiso 1 1 calc R U
C13 C 0.1517(2) -0.75750(18) 0.51339(8) 0.0532(4) Uani 1 1 d . .
H13 H 0.2047 -0.8073 0.5438 0.064 Uiso 1 1 calc R U
C14 C 0.2784(2) -0.50538(16) 0.39101(7) 0.0474(3) Uani 1 1 d . .
C15 C 0.4080(3) -0.44107(18) 0.41140(7) 0.0558(4) Uani 1 1 d . .
H15 H 0.4276 -0.4544 0.4516 0.067 Uiso 1 1 calc R U
C16 C 0.5144(2) -0.35518(18) 0.37490(8) 0.0544(4) Uani 1 1 d . .
H16 H 0.6003 -0.3158 0.3923 0.065 Uiso 1 1 calc R U
C17 C 0.4965(2) -0.32761(15) 0.31556(7) 0.0433(3) Uani 1 1 d . .
C18 C 0.36407(19) -0.39420(14) 0.29185(7) 0.0410(3) Uani 1 1 d . .
C19 C 0.2561(2) -0.48074(15) 0.32865(7) 0.0427(3) Uani 1 1 d . .
C20 C 0.6079(2) -0.23766(14) 0.27760(7) 0.0421(3) Uani 1 1 d . .
C21 C 0.5361(2) -0.14376(16) 0.23686(8) 0.0481(4) Uani 1 1 d . .
H21 H 0.4162 -0.1375 0.2331 0.058 Uiso 1 1 calc R U
C22 C 0.6408(2) -0.05969(16) 0.20187(8) 0.0498(4) Uani 1 1 d . .
H22 H 0.5894 0.0039 0.1758 0.060 Uiso 1 1 calc R U
C23 C 0.82106(19) -0.06841(15) 0.20492(7) 0.0420(3) Uani 1 1 d . .
C24 C 0.8928(2) -0.16204(16) 0.24571(8) 0.0477(4) Uani 1 1 d . .
H24 H 1.0131 -0.1694 0.2488 0.057 Uiso 1 1 calc R U
C25 C 0.7878(2) -0.24459(17) 0.28175(7) 0.0478(4) Uani 1 1 d . .
H25 H 0.8384 -0.3055 0.3091 0.057 Uiso 1 1 calc R U
C26 C 0.93263(19) 0.02584(15) 0.16876(7) 0.0426(3) Uani 1 1 d . .
C27 C 1.07524(19) -0.01805(15) 0.13055(7) 0.0415(3) Uani 1 1 d . .
C28 C 0.87338(18) 0.17345(15) 0.17660(8) 0.0464(4) Uani 1 1 d . .
C29 C 0.8299(2) 0.2281(2) 0.23340(10) 0.0619(5) Uani 1 1 d . .
H29 H 0.8399 0.1726 0.2675 0.074 Uiso 1 1 calc R U
C30 C 0.7712(3) 0.3657(2) 0.23959(13) 0.0794(7) Uani 1 1 d . .
H30 H 0.7439 0.4018 0.2778 0.095 Uiso 1 1 calc R U
C31 C 0.7535(3) 0.4484(2) 0.18937(15) 0.0812(7) Uani 1 1 d . .
H31 H 0.7144 0.5402 0.1936 0.097 Uiso 1 1 calc R U
C32 C 0.7937(3) 0.39493(19) 0.13316(12) 0.0714(6) Uani 1 1 d . .
H32 H 0.7804 0.4505 0.0992 0.086 Uiso 1 1 calc R U
C33 C 0.8541(2) 0.25872(17) 0.12646(9) 0.0554(4) Uani 1 1 d . .
H33 H 0.8821 0.2239 0.0880 0.066 Uiso 1 1 calc R U
C34 C 1.20549(19) 0.07525(14) 0.10480(7) 0.0422(3) Uani 1 1 d . .
C35 C 1.2753(2) 0.16110(17) 0.14147(8) 0.0494(4) Uani 1 1 d . .
H35 H 1.2381 0.1620 0.1825 0.059 Uiso 1 1 calc R U
C36 C 1.3992(2) 0.24507(19) 0.11784(10) 0.0591(4) Uani 1 1 d . .
H36 H 1.4449 0.3017 0.1430 0.071 Uiso 1 1 calc R U
C37 C 1.4547(2) 0.24488(19) 0.05724(10) 0.0624(5) Uani 1 1 d . .
H37 H 1.5382 0.3012 0.0413 0.075 Uiso 1 1 calc R U
C38 C 1.3864(3) 0.1611(2) 0.02017(9) 0.0637(5) Uani 1 1 d . .
H38 H 1.4225 0.1620 -0.0210 0.076 Uiso 1 1 calc R U
C39 C 1.2642(2) 0.07523(18) 0.04383(8) 0.0538(4) Uani 1 1 d . .
H39 H 1.2213 0.0171 0.0186 0.065 Uiso 1 1 calc R U
C40 C 1.1096(2) -0.15975(15) 0.10880(7) 0.0430(3) Uani 1 1 d . .
C41 C 1.2733(2) -0.23383(16) 0.10921(7) 0.0502(4) Uani 1 1 d . .
H41 H 1.3627 -0.1967 0.1256 0.060 Uiso 1 1 calc R U
C42 C 1.3049(3) -0.36297(19) 0.08546(9) 0.0648(5) Uani 1 1 d . .
H42 H 1.4139 -0.4130 0.0873 0.078 Uiso 1 1 calc R U
C43 C 1.1767(4) -0.4169(2) 0.05941(10) 0.0747(6) Uani 1 1 d . .
H43 H 1.1988 -0.5032 0.0433 0.090 Uiso 1 1 calc R U
C44 C 1.0158(4) -0.3439(2) 0.05703(11) 0.0759(6) Uani 1 1 d . .
H44 H 0.9296 -0.3797 0.0383 0.091 Uiso 1 1 calc R U
C45 C 0.9809(3) -0.21657(19) 0.08244(9) 0.0594(4) Uani 1 1 d . .
H45 H 0.8700 -0.1688 0.0818 0.071 Uiso 1 1 calc R U

loop_
_atom_site_aniso_label
_atom_site_aniso_U_11
_atom_site_aniso_U_22
_atom_site_aniso_U_33
_atom_site_aniso_U_23
_atom_site_aniso_U_13
_atom_site_aniso_U_12
S1 0.0530(2) 0.0638(3) 0.0465(2) 0.00716(18) -0.00573(17) -0.02129(19)
S2 0.0603(3) 0.0800(3) 0.0500(3) 0.0187(2) -0.00712(19) -0.0296(2)
N1 0.0484(7) 0.0513(7) 0.0487(7) 0.0057(6) -0.0017(6) -0.0168(6)
N2 0.0467(7) 0.0531(7) 0.0430(7) 0.0061(5) 0.0007(5) -0.0128(6)
N3 0.0508(8) 0.0556(8) 0.0481(7) 0.0099(6) 0.0034(6) -0.0131(6)
C1 0.0528(9) 0.0538(9) 0.0452(8) 0.0041(7) 0.0056(7) -0.0125(7)
C2 0.0621(11) 0.0701(11) 0.0530(10) 0.0196(8) 0.0025(8) -0.0125(9)
C3 0.0656(11) 0.0596(10) 0.0614(11) 0.0151(8) 0.0154(9) -0.0120(8)
C4 0.0554(10) 0.0663(11) 0.0676(12) 0.0060(9) 0.0140(9) -0.0197(8)
C5 0.0486(9) 0.0702(11) 0.0611(11) 0.0084(9) 0.0039(8) -0.0154(8)
C6 0.0496(8) 0.0472(8) 0.0447(8) 0.0048(6) 0.0088(6) -0.0091(6)
C7 0.0533(9) 0.0480(8) 0.0402(8) 0.0017(6) 0.0039(6) -0.0127(7)
C8 0.0542(9) 0.0465(8) 0.0417(8) 0.0012(6) 0.0060(6) -0.0137(7)
C9 0.0489(9) 0.0647(10) 0.0522(9) 0.0111(8) 0.0037(7) -0.0149(8)
C10 0.0528(9) 0.0617(10) 0.0487(9) 0.0137(7) 0.0034(7) -0.0113(8)
C11 0.0569(9) 0.0471(8) 0.0407(8) 0.0001(6) 0.0064(7) -0.0173(7)
C12 0.0541(9) 0.0572(9) 0.0496(9) 0.0047(7) -0.0015(7) -0.0218(7)
C13 0.0598(10) 0.0543(9) 0.0471(9) 0.0086(7) -0.0029(7) -0.0191(7)
C14 0.0529(9) 0.0479(8) 0.0408(8) 0.0024(6) 0.0057(6) -0.0152(7)
C15 0.0707(11) 0.0616(10) 0.0385(8) 0.0037(7) -0.0006(7) -0.0288(8)
C16 0.0619(10) 0.0603(10) 0.0447(8) -0.0003(7) -0.0008(7) -0.0290(8)
C17 0.0452(8) 0.0395(7) 0.0442(8) -0.0007(6) 0.0057(6) -0.0112(6)
C18 0.0405(7) 0.0394(7) 0.0412(7) 0.0030(6) 0.0049(6) -0.0070(6)
C19 0.0418(7) 0.0405(7) 0.0445(8) 0.0028(6) 0.0049(6) -0.0097(6)
C20 0.0443(8) 0.0387(7) 0.0430(7) -0.0014(6) 0.0044(6) -0.0120(6)
C21 0.0370(7) 0.0458(8) 0.0606(10) 0.0061(7) 0.0021(6) -0.0106(6)
C22 0.0409(8) 0.0471(8) 0.0603(10) 0.0133(7) -0.0009(7) -0.0089(6)
C23 0.0403(7) 0.0407(7) 0.0439(8) 0.0008(6) 0.0039(6) -0.0089(6)
C24 0.0384(7) 0.0526(8) 0.0520(9) 0.0053(7) -0.0002(6) -0.0112(6)
C25 0.0458(8) 0.0500(8) 0.0475(8) 0.0091(7) -0.0027(6) -0.0109(6)
C26 0.0383(7) 0.0423(7) 0.0469(8) 0.0033(6) 0.0009(6) -0.0098(6)
C27 0.0399(7) 0.0420(7) 0.0421(7) 0.0040(6) 0.0006(6) -0.0092(6)
C28 0.0322(7) 0.0435(8) 0.0623(9) -0.0009(7) 0.0074(6) -0.0107(6)
C29 0.0501(9) 0.0633(10) 0.0708(12) -0.0131(9) 0.0114(8) -0.0139(8)
C30 0.0563(11) 0.0734(13) 0.1067(18) -0.0391(13) 0.0177(11) -0.0150(9)
C31 0.0531(11) 0.0459(10) 0.143(2) -0.0144(13) 0.0052(12) -0.0089(8)
C32 0.0511(10) 0.0464(9) 0.1143(18) 0.0117(10) -0.0001(10) -0.0077(7)
C33 0.0437(8) 0.0457(8) 0.0744(11) 0.0080(8) 0.0029(8) -0.0073(6)
C34 0.0364(7) 0.0386(7) 0.0493(8) 0.0053(6) 0.0044(6) -0.0043(5)
C35 0.0389(7) 0.0537(9) 0.0548(9) -0.0010(7) 0.0027(6) -0.0102(6)
C36 0.0446(8) 0.0546(9) 0.0789(13) -0.0015(8) 0.0007(8) -0.0163(7)
C37 0.0463(9) 0.0556(10) 0.0826(13) 0.0138(9) 0.0104(9) -0.0160(7)
C38 0.0618(11) 0.0641(11) 0.0599(11) 0.0134(8) 0.0164(8) -0.0121(9)
C39 0.0547(9) 0.0525(9) 0.0519(9) 0.0031(7) 0.0085(7) -0.0122(7)
C40 0.0501(8) 0.0401(7) 0.0380(7) 0.0050(6) 0.0033(6) -0.0104(6)
C41 0.0566(9) 0.0478(8) 0.0439(8) 0.0040(6) 0.0010(7) -0.0034(7)
C42 0.0822(13) 0.0507(9) 0.0546(10) 0.0043(8) 0.0063(9) 0.0082(9)
C43 0.1173(19) 0.0454(9) 0.0603(11) -0.0061(8) -0.0003(12) -0.0120(11)
C44 0.0987(17) 0.0628(12) 0.0727(13) -0.0091(10) -0.0134(12) -0.0314(11)
C45 0.0604(10) 0.0576(10) 0.0624(11) -0.0013(8) -0.0066(8) -0.0159(8)

loop_
_atom_type_symbol
_atom_type_description
_atom_type_scat_dispersion_real
_atom_type_scat_dispersion_imag
_atom_type_scat_source
C C 0.0181 0.0091 'International Tables Vol C Tables 4.2.6.8 and 6.1.1.4'
H H 0.0000 0.0000 'International Tables Vol C Tables 4.2.6.8 and 6.1.1.4'
N N 0.0311 0.0180 'International Tables Vol C Tables 4.2.6.8 and 6.1.1.4'
S S 0.3331 0.5567 'International Tables Vol C Tables 4.2.6.8 and 6.1.1.4'

loop_
_geom_angle_atom_site_label_1
_geom_angle_atom_site_label_2
_geom_angle_atom_site_label_3
_geom_angle
N1 S1 N2 100.90(7)
C1 S2 C7 89.10(8)
C19 N1 S1 106.50(10)
C18 N2 S1 106.56(10)
C7 N3 C6 110.64(15)
C6 C1 C2 121.34(17)
C6 C1 S2 109.54(12)
C2 C1 S2 129.11(15)
C3 C2 C1 118.25(19)
C3 C2 H2 120.9
C1 C2 H2 120.9
C2 C3 C4 120.83(17)
C2 C3 H3 119.6
C4 C3 H3 119.6
C5 C4 C3 121.39(18)
C5 C4 H4 119.3
C3 C4 H4 119.3
C4 C5 C6 118.83(19)
C4 C5 H5 120.6
C6 C5 H5 120.6
N3 C6 C1 115.30(15)
N3 C6 C5 125.35(16)
C1 C6 C5 119.34(16)
N3 C7 C8 124.67(15)
N3 C7 S2 115.43(12)
C8 C7 S2 119.91(13)
C13 C8 C9 118.33(15)
C13 C8 C7 121.11(16)
C9 C8 C7 120.56(16)
C10 C9 C8 120.51(17)
C10 C9 H9 119.7
C8 C9 H9 119.7
C9 C10 C11 121.36(17)
C9 C10 H10 119.3
C11 C10 H10 119.3
C12 C11 C10 117.81(15)
C12 C11 C14 119.63(15)
C10 C11 C14 122.56(15)
C13 C12 C11 120.86(17)
C13 C12 H12 119.6
C11 C12 H12 119.6
C12 C13 C8 121.13(17)
C12 C13 H13 119.4
C8 C13 H13 119.4
C15 C14 C19 115.00(14)
C15 C14 C11 122.18(15)
C19 C14 C11 122.82(14)
C14 C15 C16 123.92(16)
C14 C15 H15 118.0
C16 C15 H15 118.0
C17 C16 C15 123.10(16)
C17 C16 H16 118.4
C15 C16 H16 118.4
C16 C17 C18 115.08(13)
C16 C17 C20 122.90(14)
C18 C17 C20 122.00(14)
N2 C18 C17 124.95(13)
N2 C18 C19 113.06(14)
C17 C18 C19 121.93(14)
N1 C19 C14 126.00(14)
N1 C19 C18 112.98(14)
C14 C19 C18 120.95(14)
C25 C20 C21 117.97(14)
C25 C20 C17 120.83(14)
C21 C20 C17 121.20(14)
C22 C21 C20 120.83(15)
C22 C21 H21 119.6
C20 C21 H21 119.6
C21 C22 C23 121.35(15)
C21 C22 H22 119.3
C23 C22 H22 119.3
C22 C23 C24 117.81(14)
C22 C23 C26 121.20(14)
C24 C23 C26 120.86(14)
C25 C24 C23 121.03(14)
C25 C24 H24 119.5
C23 C24 H24 119.5
C24 C25 C20 120.99(15)
C24 C25 H25 119.5
C20 C25 H25 119.5
C27 C26 C28 121.85(13)
C27 C26 C23 122.98(13)
C28 C26 C23 115.16(12)
C26 C27 C40 122.96(13)
C26 C27 C34 121.88(13)
C40 C27 C34 115.10(12)
C29 C28 C33 118.38(16)
C29 C28 C26 121.43(16)
C33 C28 C26 120.14(15)
C28 C29 C30 120.4(2)
C28 C29 H29 119.8
C30 C29 H29 119.8
C31 C30 C29 120.3(2)
C31 C30 H30 119.9
C29 C30 H30 119.9
C32 C31 C30 119.74(19)
C32 C31 H31 120.1
C30 C31 H31 120.1
C31 C32 C33 120.5(2)
C31 C32 H32 119.7
C33 C32 H32 119.7
C32 C33 C28 120.7(2)
C32 C33 H33 119.7
C28 C33 H33 119.7
C39 C34 C35 118.26(14)
C39 C34 C27 120.68(14)
C35 C34 C27 121.02(14)
C36 C35 C34 121.02(17)
C36 C35 H35 119.5
C34 C35 H35 119.5
C37 C36 C35 120.03(18)
C37 C36 H36 120.0
C35 C36 H36 120.0
C36 C37 C38 119.79(16)
C36 C37 H37 120.1
C38 C37 H37 120.1
C37 C38 C39 120.34(18)
C37 C38 H38 119.8
C39 C38 H38 119.8
C38 C39 C34 120.54(18)
C38 C39 H39 119.7
C34 C39 H39 119.7
C41 C40 C45 118.16(16)
C41 C40 C27 121.71(14)
C45 C40 C27 119.88(15)
C40 C41 C42 120.60(18)
C40 C41 H41 119.7
C42 C41 H41 119.7
C43 C42 C41 120.34(19)
C43 C42 H42 119.8
C41 C42 H42 119.8
C42 C43 C44 119.97(18)
C42 C43 H43 120.0
C44 C43 H43 120.0
C43 C44 C45 120.1(2)
C43 C44 H44 119.9
C45 C44 H44 119.9
C40 C45 C44 120.7(2)
C40 C45 H45 119.6
C44 C45 H45 119.6

loop_
_geom_bond_atom_site_label_1
_geom_bond_atom_site_label_2
_geom_bond_distance
S1 N1 1.6119(14)
S1 N2 1.6119(14)
S2 C1 1.7236(18)
S2 C7 1.7560(17)
N1 C19 1.346(2)
N2 C18 1.343(2)
N3 C7 1.292(2)
N3 C6 1.391(2)
C1 C6 1.392(3)
C1 C2 1.398(2)
C2 C3 1.367(3)
C2 H2 0.9300
C3 C4 1.386(3)
C3 H3 0.9300
C4 C5 1.374(3)
C4 H4 0.9300
C5 C6 1.395(2)
C5 H5 0.9300
C7 C8 1.471(2)
C8 C13 1.387(3)
C8 C9 1.392(2)
C9 C10 1.380(2)
C9 H9 0.9300
C10 C11 1.393(2)
C10 H10 0.9300
C11 C12 1.392(2)
C11 C14 1.482(2)
C12 C13 1.380(2)
C12 H12 0.9300
C13 H13 0.9300
C14 C15 1.368(2)
C14 C19 1.433(2)
C15 C16 1.419(2)
C15 H15 0.9300
C16 C17 1.364(2)
C16 H16 0.9300
C17 C18 1.432(2)
C17 C20 1.4838(19)
C18 C19 1.4341(19)
C20 C25 1.392(2)
C20 C21 1.393(2)
C21 C22 1.384(2)
C21 H21 0.9300
C22 C23 1.389(2)
C22 H22 0.9300
C23 C24 1.392(2)
C23 C26 1.494(2)
C24 C25 1.387(2)
C24 H24 0.9300
C25 H25 0.9300
C26 C27 1.353(2)
C26 C28 1.493(2)
C27 C40 1.488(2)
C27 C34 1.4927(19)
C28 C29 1.389(3)
C28 C33 1.391(3)
C29 C30 1.394(3)
C29 H29 0.9300
C30 C31 1.376(4)
C30 H30 0.9300
C31 C32 1.370(4)
C31 H31 0.9300
C32 C33 1.385(3)
C32 H32 0.9300
C33 H33 0.9300
C34 C39 1.386(2)
C34 C35 1.390(2)
C35 C36 1.382(2)
C35 H35 0.9300
C36 C37 1.373(3)
C36 H36 0.9300
C37 C38 1.377(3)
C37 H37 0.9300
C38 C39 1.386(2)
C38 H38 0.9300
C39 H39 0.9300
C40 C41 1.386(2)
C40 C45 1.387(2)
C41 C42 1.388(2)
C41 H41 0.9300
C42 C43 1.366(3)
C42 H42 0.9300
C43 C44 1.368(4)
C43 H43 0.9300
C44 C45 1.388(3)
C44 H44 0.9300
C45 H45 0.9300

loop_
_geom_torsion_atom_site_label_1
_geom_torsion_atom_site_label_2
_geom_torsion_atom_site_label_3
_geom_torsion_atom_site_label_4
_geom_torsion
N2 S1 N1 C19 0.00(13)
N1 S1 N2 C18 -0.28(12)
C7 S2 C1 C6 -0.31(13)
C7 S2 C1 C2 178.35(19)
C6 C1 C2 C3 -1.0(3)
S2 C1 C2 C3 -179.57(16)
C1 C2 C3 C4 0.8(3)
C2 C3 C4 C5 0.3(3)
C3 C4 C5 C6 -1.1(3)
C7 N3 C6 C1 -0.2(2)
C7 N3 C6 C5 -178.69(17)
C2 C1 C6 N3 -178.45(16)
S2 C1 C6 N3 0.34(19)
C2 C1 C6 C5 0.2(3)
S2 C1 C6 C5 178.96(14)
C4 C5 C6 N3 179.38(17)
C4 C5 C6 C1 0.9(3)
C6 N3 C7 C8 179.77(15)
C6 N3 C7 S2 -0.10(19)
C1 S2 C7 N3 0.25(14)
C1 S2 C7 C8 -179.62(14)
N3 C7 C8 C13 -171.52(17)
S2 C7 C8 C13 8.3(2)
N3 C7 C8 C9 7.9(3)
S2 C7 C8 C9 -172.22(14)
C13 C8 C9 C10 0.2(3)
C7 C8 C9 C10 -179.29(16)
C8 C9 C10 C11 0.2(3)
C9 C10 C11 C12 0.0(3)
C9 C10 C11 C14 179.73(16)
C10 C11 C12 C13 -0.6(3)
C14 C11 C12 C13 179.73(16)
C11 C12 C13 C8 0.9(3)
C9 C8 C13 C12 -0.7(3)
C7 C8 C13 C12 178.75(16)
C12 C11 C14 C15 -33.3(2)
C10 C11 C14 C15 147.01(19)
C12 C11 C14 C19 145.51(17)
C10 C11 C14 C19 -34.2(2)
C19 C14 C15 C16 0.3(3)
C11 C14 C15 C16 179.21(17)
C14 C15 C16 C17 0.4(3)
C15 C16 C17 C18 -1.3(3)
C15 C16 C17 C20 179.96(16)
S1 N2 C18 C17 177.71(12)
S1 N2 C18 C19 0.48(16)
C16 C17 C18 N2 -175.57(16)
C20 C17 C18 N2 3.2(2)
C16 C17 C18 C19 1.4(2)
C20 C17 C18 C19 -179.78(13)
S1 N1 C19 C14 -176.62(13)
S1 N1 C19 C18 0.28(16)
C15 C14 C19 N1 176.55(16)
C11 C14 C19 N1 -2.4(3)
C15 C14 C19 C18 -0.1(2)
C11 C14 C19 C18 -179.02(14)
N2 C18 C19 N1 -0.52(19)
C17 C18 C19 N1 -177.85(14)
N2 C18 C19 C14 176.56(14)
C17 C18 C19 C14 -0.8(2)
C16 C17 C20 C25 41.7(2)
C18 C17 C20 C25 -136.99(16)
C16 C17 C20 C21 -138.22(18)
C18 C17 C20 C21 43.1(2)
C25 C20 C21 C22 -0.3(2)
C17 C20 C21 C22 179.63(15)
C20 C21 C22 C23 1.8(3)
C21 C22 C23 C24 -1.8(2)
C21 C22 C23 C26 -177.75(15)
C22 C23 C24 C25 0.5(2)
C26 C23 C24 C25 176.43(15)
C23 C24 C25 C20 0.9(3)
C21 C20 C25 C24 -1.0(2)
C17 C20 C25 C24 179.05(15)
C22 C23 C26 C27 -124.80(18)
C24 C23 C26 C27 59.4(2)
C22 C23 C26 C28 53.9(2)
C24 C23 C26 C28 -121.94(16)
C28 C26 C27 C40 -162.55(15)
C23 C26 C27 C40 16.0(2)
C28 C26 C27 C34 14.4(2)
C23 C26 C27 C34 -167.02(14)
C27 C26 C28 C29 -133.29(17)
C23 C26 C28 C29 48.0(2)
C27 C26 C28 C33 49.2(2)
C23 C26 C28 C33 -129.47(15)
C33 C28 C29 C30 -1.1(3)
C26 C28 C29 C30 -178.60(16)
C28 C29 C30 C31 0.9(3)
C29 C30 C31 C32 0.0(3)
C30 C31 C32 C33 -0.8(3)
C31 C32 C33 C28 0.6(3)
C29 C28 C33 C32 0.3(2)
C26 C28 C33 C32 177.87(15)
C26 C27 C34 C39 -133.37(17)
C40 C27 C34 C39 43.8(2)
C26 C27 C34 C35 48.7(2)
C40 C27 C34 C35 -134.07(15)
C39 C34 C35 C36 0.4(2)
C27 C34 C35 C36 178.39(15)
C34 C35 C36 C37 0.2(3)
C35 C36 C37 C38 0.1(3)
C36 C37 C38 C39 -1.1(3)
C37 C38 C39 C34 1.8(3)
C35 C34 C39 C38 -1.4(2)
C27 C34 C39 C38 -179.38(16)
C26 C27 C40 C41 -132.68(17)
C34 C27 C40 C41 50.2(2)
C26 C27 C40 C45 53.1(2)
C34 C27 C40 C45 -124.06(17)
C45 C40 C41 C42 -1.9(2)
C27 C40 C41 C42 -176.25(15)
C40 C41 C42 C43 2.3(3)
C41 C42 C43 C44 -0.5(3)
C42 C43 C44 C45 -1.7(3)
C41 C40 C45 C44 -0.2(3)
C27 C40 C45 C44 174.20(17)
C43 C44 C45 C40 2.0(3)
